data_1532209
loop_
_publ_author_name
'Vilminot, S.'
'Richard-Plouet, M.'
'Andre, G.'
'Drillon, M.'
'Guillot, M.'
'Bouree-Vigneron, F.'
'Swierczynski, D.'

_publ_section_title
;
 Magnetic structure and properties of Cu3 (O H)4 S O4 made of triple
 chains of spins s = 1/2
;
_journal_name_full 'Journal of Solid State Chemistry'
_journal_page_first 255
_journal_page_last 264
_journal_volume 170
_journal_year 2003
_chemical_formula_sum 'Cu3 D3.76 H0.24 O8 S'
_chemical_name_systematic 'Cu3 ((O H)0.24 (O D)3.76) (S O4)'
_space_group_IT_number 62
_symmetry_space_group_name_Hall '-P 2ac 2n'
_symmetry_space_group_name_H-M 'P n m a'
_cell_angle_alpha 90
_cell_angle_beta 90
_cell_angle_gamma 90
_cell_formula_units_Z 4
_cell_length_a 8.2574
_cell_length_b 6.0529
_cell_length_c 12.0099
_cell_volume 600.269
_citation_journal_id_ASTM JSSCBI
_cod_data_source_file Vilminot_JSSCBI_2003_1469.cif
_cod_data_source_block H0.24D3.76Cu3O8S1
_cod_original_cell_volume 600.2693
_cod_original_formula_sum 'H0.24 D3.76 Cu3 O8 S1'
_cod_database_code 1532209

loop_
_symmetry_equiv_pos_as_xyz
x,y,z
-x+1/2,-y,z+1/2
x+1/2,-y+1/2,-z+1/2
-x,y+1/2,-z
-x,-y,-z
x-1/2,y,-z-1/2
-x-1/2,y-1/2,z-1/2
x,-y-1/2,z

loop_
_atom_site_label
_atom_site_type_symbol
_atom_site_fract_x
_atom_site_fract_y
_atom_site_fract_z
_atom_site_occupancy
_atom_site_U_iso_or_equiv
S1 S+6 0.1307 0.25 0.3635 1 0.0
Cu1 Cu+2 0.0048 0.25 0.0012 1 0.0
O4 O-2 0.2808 0.25 0.0248 1 0.0
Cu2 Cu+2 0.29 0.0033 0.1262 1 0.0
H3 H+1 0.5118 0.0125 0.672 0.0475 0.0
H1 H+1 0.3633 0.25 0.9696 0.065 0.0
H2 H+1 0.2964 0.25 0.7691 0.0775 0.0
D3 D+1 0.5118 0.0125 0.672 0.9525 0.0
D2 D+1 0.2964 0.25 0.7691 0.9225 0.0
O2 O-2 0.1997 0.25 0.4764 1 0.0
O3 O-2 0.0316 0.0479 0.3482 1 0.0
O1 O-2 0.2611 0.25 0.2822 1 0.0
O5 O-2 0.7024 0.25 0.7779 1 0.0
O6 O-2 0.0467 0.5062 0.1024 1 0.0
D1 D+1 0.3633 0.25 0.9696 0.935 0.0
